data_1550716
loop_
_publ_author_name
'Seki, Tomohiro'
'Mashimo, Takaki'
'Ito, Hajime'

_publ_section_title
;
 Anisotropic strain release in a thermosalient crystal: Correlation
 between the microscopic orientation of molecular rearrangements and the
 macroscopic mechanical motion
;
_journal_name_full 'Chemical Science'
_journal_paper_doi 10.1039/C8SC05563G
_journal_year 2019
_chemical_formula_moiety 'C27 H19 Au Cl N'
_chemical_formula_sum 'C27 H19 Au Cl N'
_chemical_formula_weight 589.85
_chemical_name_systematic 1_-25C
_space_group_crystal_system monoclinic
_space_group_IT_number 14
_space_group_name_Hall '-P 2ybc'
_space_group_name_H-M_alt 'P 1 21/c 1'
_symmetry_space_group_name_Hall '-P 2ybc'
_symmetry_space_group_name_H-M 'P 1 21/c 1'
_atom_sites_solution_hydrogens geom
_atom_sites_solution_primary dual
_audit_creation_date 2018-08-02
_audit_creation_method
;
Olex2 1.2
(compiled 2018.05.29 svn.r3508 for OlexSys, GUI svn.r5506)
;
_audit_update_record
;
2018-12-11 deposited with the CCDC.    2019-03-06 downloaded from the CCDC.
;
_cell_angle_alpha 90
_cell_angle_beta 108.556(3)
_cell_angle_gamma 90
_cell_formula_units_Z 4
_cell_length_a 12.3580(3)
_cell_length_b 11.0601(2)
_cell_length_c 17.0928(4)
_cell_measurement_reflns_used 11988
_cell_measurement_temperature 248
_cell_measurement_theta_max 27.3030
_cell_measurement_theta_min 3.0630
_cell_volume 2214.80(9)
_computing_cell_refinement 'CrysAlisPro 1.171.39.43a (Rigaku OD, 2018)'
_computing_data_collection 'CrysAlisPro 1.171.39.43a (Rigaku OD, 2018)'
_computing_data_reduction 'CrysAlisPro 1.171.39.43a (Rigaku OD, 2018)'
_computing_molecular_graphics 'Olex2 (Dolomanov et al., 2009)'
_computing_publication_material 'Olex2 (Dolomanov et al., 2009)'
_computing_structure_refinement 'ShelXL (Sheldrick, 2015)'
_computing_structure_solution 'ShelXT (Sheldrick, 2015)'
_diffrn_ambient_temperature 248
_diffrn_detector 'PLATUS 200K area detector'
_diffrn_detector_area_resol_mean 5.811
_diffrn_detector_type 'HPC area detector'
_diffrn_measured_fraction_theta_full 0.995
_diffrn_measured_fraction_theta_max 0.867
_diffrn_measurement_details
;
List of Runs (angles in degrees, time in seconds):

  # Type    Start    End  Width  t~exp~   \w     \q     \k     \f   Frames
#--------------------------------------------------------------------------
  1  \w     41.00  81.00   0.50    0.60    --   -7.30  45.00 -13.00   80
  2  \w    -97.00  37.00   0.50    0.60    --   -7.30  45.00 -13.00  268
  3  \w    -19.00   6.00   0.50    0.60    --    5.00  45.00 -13.00   50
  4  \w    -97.00  82.00   0.50    0.60    --   -7.30  29.00 -90.00  358
;
_diffrn_measurement_device 'four-circle diffractometer'
_diffrn_measurement_device_type 'Rigaku XtaLAB P200'
_diffrn_measurement_method '\w scans'
_diffrn_orient_matrix_type 'CrysAlisPro convention (1999,Acta A55,543-557)'
_diffrn_orient_matrix_UB_11 -0.0595943000
_diffrn_orient_matrix_UB_12 0.0102769000
_diffrn_orient_matrix_UB_13 -0.0106207000
_diffrn_orient_matrix_UB_21 0.0100411000
_diffrn_orient_matrix_UB_22 0.0440850000
_diffrn_orient_matrix_UB_23 0.0316788000
_diffrn_orient_matrix_UB_31 0.0037875000
_diffrn_orient_matrix_UB_32 0.0454028000
_diffrn_orient_matrix_UB_33 -0.0282896000
_diffrn_radiation_monochromator 'multi-layer mirror optics'
_diffrn_radiation_probe x-ray
_diffrn_radiation_type MoK\a
_diffrn_radiation_wavelength 0.71073
_diffrn_reflns_av_R_equivalents 0.0362
_diffrn_reflns_av_unetI/netI 0.0302
_diffrn_reflns_Laue_measured_fraction_full 0.995
_diffrn_reflns_Laue_measured_fraction_max 0.867
_diffrn_reflns_limit_h_max 14
_diffrn_reflns_limit_h_min -15
_diffrn_reflns_limit_k_max 12
_diffrn_reflns_limit_k_min -14
_diffrn_reflns_limit_l_max 21
_diffrn_reflns_limit_l_min -23
_diffrn_reflns_number 23780
_diffrn_reflns_point_group_measured_fraction_full 0.995
_diffrn_reflns_point_group_measured_fraction_max 0.867
_diffrn_reflns_theta_full 25.242
_diffrn_reflns_theta_max 28.932
_diffrn_reflns_theta_min 2.570
_diffrn_source 'rotating anode X-ray generator'
_diffrn_source_type micromax007
_exptl_absorpt_coefficient_mu 6.776
_exptl_absorpt_correction_T_max 1.00000
_exptl_absorpt_correction_T_min 0.45780
_exptl_absorpt_correction_type multi-scan
_exptl_absorpt_process_details
;
CrysAlisPro 1.171.39.43a (Rigaku Oxford Diffraction, 2018)
Empirical absorption correction using spherical harmonics,
 implemented in SCALE3 ABSPACK scaling algorithm.
;
_exptl_crystal_colour yellow
_exptl_crystal_colour_primary yellow
_exptl_crystal_density_diffrn 1.769
_exptl_crystal_description block
_exptl_crystal_F_000 1136
_exptl_crystal_size_max 0.3
_exptl_crystal_size_mid 0.2
_exptl_crystal_size_min 0.05
_refine_diff_density_max 1.162
_refine_diff_density_min -0.858
_refine_diff_density_rms 0.078
_refine_ls_extinction_method none
_refine_ls_goodness_of_fit_ref 0.984
_refine_ls_hydrogen_treatment constr
_refine_ls_matrix_type full
_refine_ls_number_parameters 271
_refine_ls_number_reflns 5072
_refine_ls_number_restraints 0
_refine_ls_restrained_S_all 0.984
_refine_ls_R_factor_all 0.0349
_refine_ls_R_factor_gt 0.0253
_refine_ls_shift/su_max 0.002
_refine_ls_shift/su_mean 0.000
_refine_ls_structure_factor_coef Fsqd
_refine_ls_weighting_details 'w=1/[\s^2^(Fo^2^)+(0.0469P)^2^] where P=(Fo^2^+2Fc^2^)/3'
_refine_ls_weighting_scheme calc
_refine_ls_wR_factor_gt 0.0664
_refine_ls_wR_factor_ref 0.0706
_reflns_Friedel_coverage 0.000
_reflns_number_gt 4249
_reflns_number_total 5072
_reflns_threshold_expression 'I > 2\s(I)'
_cod_data_source_file c8sc05563g2.cif
_cod_data_source_block msm-178_-25deg
_cod_original_cell_volume 2214.81(10)
_cod_database_code 1550716
_shelx_shelxl_version_number 2018/1
_chemical_oxdiff_formula 'C11 H10 N O'
_shelx_space_group_comment
;
The symmetry employed for this shelxl refinement is uniquely defined
by the following loop, which should always be used as a source of
symmetry information in preference to the above space-group names.
They are only intended as comments.
;
_shelx_estimated_absorpt_t_max 0.728
_shelx_estimated_absorpt_t_min 0.236
_reflns_odcompleteness_completeness 98.66
_reflns_odcompleteness_iscentric 1
_reflns_odcompleteness_theta 26.32
_olex2_refinement_description
;
1. Fixed Uiso
 At 1.2 times of:
  All C(H) groups
2.a Aromatic/amide H refined with riding coordinates:
 C005(H005), C008(H008), C00B(H00B), C00C(H00C), C00D(H00D), C00F(H00F),
 C00H(H00H), C00I(H00I), C00J(H00J), C00K(H00K), C00L(H00L), C00M(H00M),
 C00N(H00N), C00O(H00O), C00P(H00P), C00Q(H00Q), C00S(H00S), C00T(H00T),
 C00U(H00U)
;
_olex2_submission_special_instructions 'No special instructions were received'
_oxdiff_exptl_absorpt_empirical_details
;
Empirical correction (ABSPACK) includes:
- Absorption correction using spherical harmonics
- Frame scaling
;
_oxdiff_exptl_absorpt_empirical_full_max 1.449
_oxdiff_exptl_absorpt_empirical_full_min 0.780

loop_
_space_group_symop_operation_xyz
'x, y, z'
'-x, y+1/2, -z+1/2'
'-x, -y, -z'
'x, -y-1/2, z-1/2'

loop_
_atom_site_label
_atom_site_type_symbol
_atom_site_fract_x
_atom_site_fract_y
_atom_site_fract_z
_atom_site_U_iso_or_equiv
_atom_site_adp_type
_atom_site_occupancy
_atom_site_site_symmetry_order
_atom_site_calc_flag
_atom_site_refinement_flags_posn
Au00 Au 0.52108(2) 0.73514(2) 0.49304(2) 0.04561(7) Uani 1 1 d .
Cl00 Cl 0.87725(10) 0.89124(11) 1.02209(5) 0.0864(3) Uani 1 1 d .
N003 N 0.6797(2) 0.8105(3) 0.66702(17) 0.0503(6) Uani 1 1 d .
C004 C 0.7317(2) 0.8289(3) 0.75207(17) 0.0401(6) Uani 1 1 d .
C005 C 0.4177(3) 0.5958(3) 0.25098(19) 0.0470(8) Uani 1 1 d .
H005 H 0.362355 0.652913 0.223373 0.056 Uiso 1 1 calc R
C006 C 0.8238(3) 0.8653(3) 0.91600(19) 0.0496(8) Uani 1 1 d .
C007 C 0.4051(3) 0.6689(3) 0.38861(17) 0.0418(7) Uani 1 1 d .
C008 C 0.4671(3) 0.5212(3) 0.2065(2) 0.0525(9) Uani 1 1 d .
H008 H 0.446415 0.530417 0.148938 0.063 Uiso 1 1 calc R
C009 C 0.1997(3) 0.6271(3) 0.30595(17) 0.0407(6) Uani 1 1 d .
C00A C 0.2933(3) 0.6907(3) 0.37137(17) 0.0409(7) Uani 1 1 d .
C00B C 0.0291(3) 0.6318(4) 0.1875(2) 0.0641(10) Uani 1 1 d .
H00B H -0.026020 0.676574 0.147349 0.077 Uiso 1 1 calc R
C00C C 0.6989(4) 0.7562(3) 0.8047(3) 0.0546(9) Uani 1 1 d .
H00C H 0.645141 0.694332 0.784330 0.066 Uiso 1 1 calc R
C00D C 0.8102(3) 0.9193(3) 0.77940(19) 0.0553(8) Uani 1 1 d .
H00D H 0.832213 0.967714 0.741853 0.066 Uiso 1 1 calc R
C00E C 0.4505(2) 0.5859(3) 0.33718(17) 0.0403(6) Uani 1 1 d .
C00F C 0.7458(4) 0.7748(3) 0.8884(2) 0.0573(9) Uani 1 1 d .
H00F H 0.724331 0.725946 0.926040 0.069 Uiso 1 1 calc R
C00G C 0.2513(3) 0.7784(3) 0.4222(2) 0.0436(7) Uani 1 1 d .
C00H C 0.0235(3) 0.5084(3) 0.1867(2) 0.0646(11) Uani 1 1 d .
H00H H -0.035606 0.468352 0.146392 0.078 Uiso 1 1 calc R
C00I C 0.1157(3) 0.6916(3) 0.2472(2) 0.0546(8) Uani 1 1 d .
H00I H 0.117461 0.776548 0.247872 0.066 Uiso 1 1 calc R
C00J C 0.1926(3) 0.5023(2) 0.3036(2) 0.0502(8) Uani 1 1 d .
H00J H 0.248447 0.456563 0.342586 0.060 Uiso 1 1 calc R
C00K C 0.5448(3) 0.4353(3) 0.2442(2) 0.0578(10) Uani 1 1 d .
H00K H 0.575755 0.384290 0.212812 0.069 Uiso 1 1 calc R
C00L C 0.1047(3) 0.4434(3) 0.2450(2) 0.0611(9) Uani 1 1 d .
H00L H 0.100603 0.358585 0.245211 0.073 Uiso 1 1 calc R
C00M C 0.5316(3) 0.4991(2) 0.3745(2) 0.0460(8) Uani 1 1 d .
H00M H 0.555610 0.491716 0.432237 0.055 Uiso 1 1 calc R
C00N C 0.1667(4) 0.7450(3) 0.4548(3) 0.0586(10) Uani 1 1 d .
H00N H 0.131473 0.669052 0.441577 0.070 Uiso 1 1 calc R
C00O C 0.8563(3) 0.9377(4) 0.8630(2) 0.0633(10) Uani 1 1 d .
H00O H 0.909855 0.999777 0.883418 0.076 Uiso 1 1 calc R
C00P C 0.5781(3) 0.4232(3) 0.3294(2) 0.0574(9) Uani 1 1 d .
H00P H 0.631757 0.363999 0.356185 0.069 Uiso 1 1 calc R
C00Q C 0.2956(3) 0.8944(3) 0.43883(18) 0.0475(7) Uani 1 1 d .
H00Q H 0.350609 0.921022 0.415403 0.057 Uiso 1 1 calc R
C00R C 0.6258(3) 0.7867(3) 0.6013(2) 0.0533(8) Uani 1 1 d .
C00S C 0.1330(3) 0.8220(4) 0.5067(2) 0.0669(10) Uani 1 1 d .
H00S H 0.077402 0.796647 0.529958 0.080 Uiso 1 1 calc R
C00T C 0.1801(3) 0.9344(4) 0.5243(2) 0.0655(10) Uani 1 1 d .
H00T H 0.157789 0.985966 0.560113 0.079 Uiso 1 1 calc R
C00U C 0.2596(3) 0.9712(3) 0.4895(2) 0.0603(9) Uani 1 1 d .
H00U H 0.290394 1.049560 0.500059 0.072 Uiso 1 1 calc R

loop_
_atom_site_aniso_label
_atom_site_aniso_U_11
_atom_site_aniso_U_22
_atom_site_aniso_U_33
_atom_site_aniso_U_23
_atom_site_aniso_U_13
_atom_site_aniso_U_12
Au00 0.05167(10) 0.04662(10) 0.03837(9) -0.00477(4) 0.01407(6) -0.00495(5)
Cl00 0.1026(9) 0.1009(8) 0.0434(5) -0.0065(5) 0.0056(5) 0.0009(7)
N003 0.0513(16) 0.0486(15) 0.0475(16) -0.0087(13) 0.0109(13) 0.0012(13)
C004 0.0360(16) 0.0422(17) 0.0416(16) -0.0039(12) 0.0115(12) 0.0025(12)
C005 0.0482(19) 0.0491(18) 0.0451(17) -0.0019(14) 0.0168(14) -0.0140(14)
C006 0.0466(18) 0.0544(19) 0.0427(17) -0.0015(14) 0.0072(14) 0.0068(15)
C007 0.0537(19) 0.0361(16) 0.0378(15) 0.0016(12) 0.0178(13) -0.0053(13)
C008 0.061(2) 0.060(2) 0.0430(19) -0.0144(15) 0.0256(17) -0.0236(18)
C009 0.0465(17) 0.0414(16) 0.0389(15) -0.0022(12) 0.0202(13) -0.0008(13)
C00A 0.0559(19) 0.0331(15) 0.0376(15) 0.0039(12) 0.0202(13) -0.0001(13)
C00B 0.054(2) 0.092(3) 0.0439(18) 0.0036(18) 0.0118(16) 0.0016(19)
C00C 0.056(2) 0.0473(19) 0.060(2) -0.0038(14) 0.0183(18) -0.0187(14)
C00D 0.055(2) 0.059(2) 0.0519(19) 0.0042(16) 0.0168(16) -0.0170(16)
C00E 0.0437(17) 0.0377(15) 0.0430(16) -0.0036(12) 0.0188(13) -0.0109(13)
C00F 0.070(3) 0.056(2) 0.052(2) 0.0077(15) 0.0264(19) -0.0034(17)
C00G 0.058(2) 0.0392(17) 0.0371(16) 0.0025(12) 0.0198(15) 0.0023(14)
C00H 0.051(2) 0.084(3) 0.063(2) -0.0274(19) 0.0242(18) -0.0137(19)
C00I 0.061(2) 0.055(2) 0.0475(18) 0.0045(16) 0.0171(16) 0.0029(17)
C00J 0.0452(19) 0.042(2) 0.068(2) -0.0038(14) 0.0242(16) -0.0017(13)
C00K 0.060(2) 0.056(2) 0.069(3) -0.0220(18) 0.0366(19) -0.0167(18)
C00L 0.056(2) 0.047(2) 0.085(3) -0.0238(18) 0.0297(19) -0.0118(16)
C00M 0.0514(19) 0.043(2) 0.0460(18) -0.0008(12) 0.0189(15) -0.0051(13)
C00N 0.076(3) 0.048(2) 0.064(3) -0.0042(15) 0.039(2) -0.0116(16)
C00O 0.057(2) 0.069(3) 0.055(2) -0.0072(17) 0.0056(17) -0.0247(18)
C00P 0.053(2) 0.0460(19) 0.076(2) -0.0052(17) 0.0244(18) -0.0020(15)
C00Q 0.0545(19) 0.0435(18) 0.0481(17) -0.0012(13) 0.0215(15) -0.0015(14)
C00R 0.056(2) 0.049(2) 0.055(2) -0.0066(16) 0.0181(17) -0.0035(16)
C00S 0.080(3) 0.075(3) 0.062(2) -0.0046(19) 0.046(2) -0.008(2)
C00T 0.089(3) 0.063(2) 0.054(2) -0.0121(17) 0.036(2) 0.003(2)
C00U 0.078(2) 0.0473(18) 0.061(2) -0.0133(17) 0.0299(19) -0.0064(18)

loop_
_atom_type_symbol
_atom_type_description
_atom_type_scat_dispersion_real
_atom_type_scat_dispersion_imag
_atom_type_scat_source
C C 0.0033 0.0016 'International Tables Vol C Tables 4.2.6.8 and 6.1.1.4'
H H 0.0000 0.0000 'International Tables Vol C Tables 4.2.6.8 and 6.1.1.4'
Au Au -2.0133 8.8022 'International Tables Vol C Tables 4.2.6.8 and 6.1.1.4'
Cl Cl 0.1484 0.1585 'International Tables Vol C Tables 4.2.6.8 and 6.1.1.4'
N N 0.0061 0.0033 'International Tables Vol C Tables 4.2.6.8 and 6.1.1.4'

loop_
_geom_angle_atom_site_label_1
_geom_angle_atom_site_label_2
_geom_angle_atom_site_label_3
_geom_angle
C00R Au00 C007 173.46(14)
C00R N003 C004 170.0(4)
C00C C004 N003 117.7(3)
C00C C004 C00D 122.3(3)
C00D C004 N003 120.0(3)
C008 C005 H005 120.1
C008 C005 C00E 119.9(3)
C00E C005 H005 120.1
C00F C006 Cl00 118.1(3)
C00O C006 Cl00 120.0(3)
C00O C006 C00F 121.8(3)
C00A C007 Au00 121.1(2)
C00A C007 C00E 122.3(3)
C00E C007 Au00 116.4(2)
C005 C008 H008 119.2
C00K C008 C005 121.5(3)
C00K C008 H008 119.2
C00I C009 C00A 121.2(3)
C00J C009 C00A 121.1(3)
C00J C009 C00I 117.7(3)
C007 C00A C009 125.1(3)
C007 C00A C00G 120.8(3)
C00G C00A C009 114.0(3)
C00H C00B H00B 119.7
C00H C00B C00I 120.6(4)
C00I C00B H00B 119.7
C004 C00C H00C 120.5
C004 C00C C00F 118.9(3)
C00F C00C H00C 120.5
C004 C00D H00D 120.7
C004 C00D C00O 118.5(3)
C00O C00D H00D 120.7
C005 C00E C007 122.1(3)
C00M C00E C005 117.5(3)
C00M C00E C007 120.3(3)
C006 C00F C00C 119.0(3)
C006 C00F H00F 120.5
C00C C00F H00F 120.5
C00N C00G C00A 120.4(3)
C00N C00G C00Q 117.6(3)
C00Q C00G C00A 122.0(3)
C00B C00H H00H 120.3
C00B C00H C00L 119.5(3)
C00L C00H H00H 120.3
C009 C00I H00I 119.7
C00B C00I C009 120.7(3)
C00B C00I H00I 119.7
C009 C00J H00J 119.4
C00L C00J C009 121.3(3)
C00L C00J H00J 119.4
C008 C00K H00K 120.2
C008 C00K C00P 119.6(3)
C00P C00K H00K 120.2
C00H C00L C00J 120.3(3)
C00H C00L H00L 119.9
C00J C00L H00L 119.9
C00E C00M H00M 118.9
C00P C00M C00E 122.2(3)
C00P C00M H00M 118.9
C00G C00N H00N 119.6
C00S C00N C00G 120.9(3)
C00S C00N H00N 119.6
C006 C00O C00D 119.5(3)
C006 C00O H00O 120.3
C00D C00O H00O 120.3
C00K C00P H00P 120.4
C00M C00P C00K 119.2(3)
C00M C00P H00P 120.4
C00G C00Q H00Q 119.6
C00U C00Q C00G 120.8(3)
C00U C00Q H00Q 119.6
N003 C00R Au00 173.5(3)
C00N C00S H00S 119.8
C00T C00S C00N 120.5(4)
C00T C00S H00S 119.8
C00S C00T H00T 120.3
C00S C00T C00U 119.5(3)
C00U C00T H00T 120.3
C00Q C00U H00U 119.7
C00T C00U C00Q 120.6(3)
C00T C00U H00U 119.7

loop_
_geom_bond_atom_site_label_1
_geom_bond_atom_site_label_2
_geom_bond_distance
Au00 C007 2.037(3)
Au00 C00R 1.975(4)
Cl00 C006 1.745(3)
N003 C004 1.405(4)
N003 C00R 1.139(4)
C004 C00C 1.361(5)
C004 C00D 1.368(4)
C005 H005 0.9400
C005 C008 1.388(5)
C005 C00E 1.403(4)
C006 C00F 1.366(5)
C006 C00O 1.362(5)
C007 C00A 1.340(4)
C007 C00E 1.498(4)
C008 H008 0.9400
C008 C00K 1.359(5)
C009 C00A 1.503(4)
C009 C00I 1.390(4)
C009 C00J 1.383(4)
C00A C00G 1.500(4)
C00B H00B 0.9400
C00B C00H 1.366(5)
C00B C00I 1.388(5)
C00C H00C 0.9400
C00C C00F 1.377(6)
C00D H00D 0.9400
C00D C00O 1.375(4)
C00E C00M 1.387(4)
C00F H00F 0.9400
C00G C00N 1.383(6)
C00G C00Q 1.387(4)
C00H H00H 0.9400
C00H C00L 1.372(5)
C00I H00I 0.9400
C00J H00J 0.9400
C00J C00L 1.383(5)
C00K H00K 0.9400
C00K C00P 1.388(5)
C00L H00L 0.9400
C00M H00M 0.9400
C00M C00P 1.383(4)
C00N H00N 0.9400
C00N C00S 1.385(5)
C00O H00O 0.9400
C00P H00P 0.9400
C00Q H00Q 0.9400
C00Q C00U 1.384(4)
C00S H00S 0.9400
C00S C00T 1.364(5)
C00T H00T 0.9400
C00T C00U 1.363(5)
C00U H00U 0.9400
